data_7154157
loop_
_publ_author_name
'Sun, Yong-Ming'
'Xin, Nana'
'Xu, Zhong-Yuan'
'Liu, Li-Juan'
'Meng, Fan-Jie'
'Zhang, He'
'Fu, Bao-Ci'
'Liang, Qiu-Ju'
'Zheng, Hong-Xing'
'Sun, Li-Jun'
'Zhao, Chang-Qiu'
'Han, Li-Biao'

_publ_section_title
;
 Addition of optically pure H-phosphinate to ketones: selectivity,
 stereochemistry and mechanism.
;
_journal_issue 46
_journal_name_full 'Organic &amp; biomolecular chemistry'
_journal_page_first 9457
_journal_paper_doi 10.1039/c4ob01574f
_journal_volume 12
_journal_year 2014
_chemical_formula_sum 'C18 H22 Br O3 P'
_chemical_formula_weight 397.24
_chemical_name_systematic
; 
 ? 
;
_space_group_IT_number 14
_symmetry_cell_setting monoclinic
_symmetry_space_group_name_Hall '-P 2ybc'
_symmetry_space_group_name_H-M 'P 1 21/c 1'
_atom_sites_solution_hydrogens geom
_atom_sites_solution_primary direct
_atom_sites_solution_secondary difmap
_audit_creation_method SHELXL-97
_cell_angle_alpha 90.00
_cell_angle_beta 92.0060(10)
_cell_angle_gamma 90.00
_cell_formula_units_Z 4
_cell_length_a 15.6312(13)
_cell_length_b 5.9562(4)
_cell_length_c 19.6323(17)
_cell_measurement_temperature 298(2)
_cell_volume 1826.7(3)
_computing_cell_refinement 'Bruker SMART'
_computing_data_collection 'Bruker SMART'
_computing_data_reduction 'Bruker SAINT'
_computing_molecular_graphics 'Bruker SHELXTL'
_computing_publication_material 'Bruker SHELXTL'
_computing_structure_refinement 'SHELXL-97 (Sheldrick, 1997)'
_computing_structure_solution 'SHELXS-97 (Sheldrick, 1990)'
_diffrn_ambient_temperature 298(2)
_diffrn_measured_fraction_theta_full 0.993
_diffrn_measured_fraction_theta_max 0.993
_diffrn_measurement_device_type 'CCD area detector'
_diffrn_measurement_method 'phi and omega scans'
_diffrn_radiation_monochromator graphite
_diffrn_radiation_source 'fine-focus sealed tube'
_diffrn_radiation_type MoK\a
_diffrn_radiation_wavelength 0.71073
_diffrn_reflns_av_R_equivalents 0.1362
_diffrn_reflns_av_sigmaI/netI 0.2253
_diffrn_reflns_limit_h_max 18
_diffrn_reflns_limit_h_min -18
_diffrn_reflns_limit_k_max 7
_diffrn_reflns_limit_k_min -7
_diffrn_reflns_limit_l_max 17
_diffrn_reflns_limit_l_min -23
_diffrn_reflns_number 8535
_diffrn_reflns_theta_full 25.02
_diffrn_reflns_theta_max 25.02
_diffrn_reflns_theta_min 2.41
_exptl_absorpt_coefficient_mu 2.349
_exptl_absorpt_correction_T_max 0.6909
_exptl_absorpt_correction_T_min 0.3863
_exptl_absorpt_correction_type none
_exptl_crystal_density_diffrn 1.444
_exptl_crystal_density_meas 0
_exptl_crystal_density_method 'not measured'
_exptl_crystal_F_000 816
_exptl_crystal_size_max 0.50
_exptl_crystal_size_mid 0.18
_exptl_crystal_size_min 0.17
_refine_diff_density_max 1.778
_refine_diff_density_min -1.157
_refine_diff_density_rms 0.200
_refine_ls_extinction_method none
_refine_ls_goodness_of_fit_ref 1.110
_refine_ls_hydrogen_treatment mixed
_refine_ls_matrix_type full
_refine_ls_number_parameters 213
_refine_ls_number_reflns 3197
_refine_ls_number_restraints 0
_refine_ls_restrained_S_all 1.110
_refine_ls_R_factor_all 0.2615
_refine_ls_R_factor_gt 0.1842
_refine_ls_shift/su_max 0.000
_refine_ls_shift/su_mean 0.000
_refine_ls_structure_factor_coef Fsqd
_refine_ls_weighting_details 'calc w=1/[\s^2^(Fo^2^)+(0.1008P)^2^+100.1347P] where P=(Fo^2^+2Fc^2^)/3'
_refine_ls_weighting_scheme calc
_refine_ls_wR_factor_gt 0.4463
_refine_ls_wR_factor_ref 0.4999
_reflns_number_gt 1554
_reflns_number_total 3197
_reflns_threshold_expression >2sigma(I)
_cod_data_source_file c4ob01574f2.cif
_cod_data_source_block 130501f
_cod_depositor_comments
;
The following automatic conversions were performed:

'_symmetry_cell_setting' value 'Monoclinic' changed to 'monoclinic'
according to
/usr/data/users/saulius/crontab/automatic-downloads/rss-feeds/RSC/lib/dictionaries/cif_core.dic
dictionary named 'cif_core.dic' version 2.4.2 from 2011-04-26.

Automatic conversion script
Id: cif_fix_values 2827 2014-09-09 07:05:25Z andrius 

 Adding full bibliography for 7154151--7154157.cif.
;
_cod_original_sg_symbol_H-M P2(1)/c
_cod_database_code 7154157

loop_
_symmetry_equiv_pos_as_xyz
'x, y, z'
'-x, y+1/2, -z+1/2'
'-x, -y, -z'
'x, -y-1/2, z-1/2'

loop_
_atom_site_label
_atom_site_type_symbol
_atom_site_fract_x
_atom_site_fract_y
_atom_site_fract_z
_atom_site_U_iso_or_equiv
_atom_site_adp_type
_atom_site_occupancy
_atom_site_symmetry_multiplicity
_atom_site_calc_flag
_atom_site_refinement_flags
Br1 Br 0.88659(19) 0.2379(5) 0.51219(14) 0.0655(11) Uani 1 1 d .
P1 P 0.7049(3) 0.6038(10) 0.2006(3) 0.0351(14) Uani 1 1 d .
O1 O 0.6662(10) 0.372(3) 0.2017(7) 0.045(4) Uani 1 1 d .
O2 O 0.6623(9) 0.789(2) 0.1522(8) 0.043(4) Uani 1 1 d .
O3 O 0.7314(11) 0.976(3) 0.2730(9) 0.053(4) Uani 1 1 d .
H3 H 0.7824 0.9693 0.2841 0.080 Uiso 1 1 calc R
C10 C 0.6208(14) 0.756(4) 0.0839(10) 0.041(5) Uani 1 1 d .
C16 C 0.8272(15) 0.403(4) 0.4407(11) 0.042(5) Uani 1 1 d .
C13 C 0.7410(14) 0.639(4) 0.3364(10) 0.037(5) Uani 1 1 d .
C14 C 0.8147(16) 0.721(4) 0.3666(16) 0.062(7) Uani 1 1 d .
H14 H 0.8377 0.8546 0.3507 0.074 Uiso 1 1 calc R
C11 C 0.5990(15) 0.784(5) 0.2956(16) 0.070(8) Uani 1 1 d .
H11A H 0.5925 0.8689 0.3366 0.105 Uiso 1 1 calc R
H11B H 0.5738 0.6382 0.3007 0.105 Uiso 1 1 calc R
H11C H 0.5710 0.8608 0.2581 0.105 Uiso 1 1 calc R
C1 C 0.8118(14) 0.600(3) 0.1842(11) 0.039(5) Uani 1 1 d .
C6 C 0.8528(14) 0.782(4) 0.1503(11) 0.041(5) Uani 1 1 d .
H6 H 0.8204 0.9039 0.1352 0.049 Uiso 1 1 calc R
C3 C 0.9557(18) 0.418(5) 0.1944(16) 0.071(9) Uani 1 1 d .
H3A H 0.9907 0.3030 0.2115 0.085 Uiso 1 1 calc R
C18 C 0.7133(14) 0.430(4) 0.3604(11) 0.041(5) Uani 1 1 d .
H18 H 0.6641 0.3669 0.3406 0.050 Uiso 1 1 calc R
C5 C 0.9382(15) 0.778(4) 0.1398(13) 0.055(6) Uani 1 1 d .
H5 H 0.9632 0.9025 0.1199 0.066 Uiso 1 1 calc R
C2 C 0.8685(15) 0.418(4) 0.2042(10) 0.045(6) Uani 1 1 d .
H2 H 0.8448 0.2926 0.2248 0.054 Uiso 1 1 calc R
C12 C 0.6929(14) 0.759(4) 0.2820(13) 0.049(6) Uani 1 1 d .
C15 C 0.8570(14) 0.607(5) 0.4224(12) 0.050(6) Uani 1 1 d .
H15 H 0.9039 0.6710 0.4455 0.059 Uiso 1 1 calc R
C17 C 0.7550(15) 0.317(4) 0.4112(11) 0.044(6) Uani 1 1 d .
H17 H 0.7340 0.1800 0.4259 0.052 Uiso 1 1 calc R
C9 C 0.5358(14) 0.659(5) 0.0910(13) 0.055(7) Uani 1 1 d .
H9A H 0.5014 0.7591 0.1170 0.082 Uiso 1 1 calc R
H9B H 0.5408 0.5173 0.1140 0.082 Uiso 1 1 calc R
H9C H 0.5092 0.6376 0.0467 0.082 Uiso 1 1 calc R
C7 C 0.6750(19) 0.614(5) 0.0393(17) 0.077(9) Uani 1 1 d .
H7A H 0.6629 0.4583 0.0471 0.116 Uiso 1 1 calc R
H7B H 0.7344 0.6429 0.0499 0.116 Uiso 1 1 calc R
H7C H 0.6624 0.6499 -0.0077 0.116 Uiso 1 1 calc R
C4 C 0.9893(16) 0.596(5) 0.1577(14) 0.060(7) Uani 1 1 d .
H4 H 1.0462 0.5933 0.1453 0.072 Uiso 1 1 calc R
C8 C 0.6166(18) 1.000(5) 0.0572(15) 0.065(7) Uani 1 1 d .
H8A H 0.6736 1.0545 0.0512 0.097 Uiso 1 1 calc R
H8B H 0.5885 1.0927 0.0895 0.097 Uiso 1 1 calc R
H8C H 0.5851 1.0033 0.0144 0.097 Uiso 1 1 calc R

loop_
_atom_site_aniso_label
_atom_site_aniso_U_11
_atom_site_aniso_U_22
_atom_site_aniso_U_33
_atom_site_aniso_U_23
_atom_site_aniso_U_13
_atom_site_aniso_U_12
Br1 0.085(2) 0.0620(19) 0.0483(15) 0.0108(14) -0.0124(12) -0.0004(16)
P1 0.033(3) 0.034(3) 0.038(3) 0.001(2) 0.000(2) 0.001(3)
O1 0.063(10) 0.032(9) 0.041(9) -0.007(7) -0.006(7) -0.006(8)
O2 0.045(9) 0.033(9) 0.051(9) 0.001(7) -0.011(7) -0.003(7)
O3 0.069(12) 0.033(9) 0.057(10) -0.009(8) -0.008(9) 0.002(8)
C10 0.057(14) 0.038(13) 0.029(10) 0.001(10) 0.002(9) -0.010(12)
C16 0.059(15) 0.034(13) 0.035(12) -0.002(10) 0.007(10) -0.003(11)
C13 0.044(13) 0.034(12) 0.033(11) -0.009(9) 0.011(9) 0.003(10)
C14 0.049(15) 0.044(16) 0.09(2) 0.002(15) 0.001(13) -0.014(13)
C11 0.048(15) 0.07(2) 0.09(2) 0.009(16) 0.019(14) 0.036(15)
C1 0.046(13) 0.022(11) 0.048(13) -0.010(10) -0.014(10) 0.014(10)
C6 0.050(14) 0.030(12) 0.043(12) 0.005(10) 0.000(10) 0.006(11)
C3 0.060(18) 0.06(2) 0.09(2) 0.009(17) 0.015(15) 0.034(16)
C18 0.047(13) 0.043(14) 0.034(12) 0.005(10) -0.009(9) -0.004(11)
C5 0.053(15) 0.046(15) 0.067(17) 0.012(13) 0.008(12) 0.003(13)
C2 0.069(16) 0.043(14) 0.024(11) -0.004(10) 0.011(10) 0.012(12)
C12 0.035(12) 0.041(14) 0.070(16) -0.015(12) 0.001(10) 0.019(12)
C15 0.031(12) 0.059(17) 0.058(15) 0.001(13) -0.005(10) 0.002(12)
C17 0.058(14) 0.035(13) 0.038(12) 0.006(10) -0.002(10) -0.023(11)
C9 0.042(14) 0.068(18) 0.054(15) 0.002(13) -0.006(11) -0.010(13)
C7 0.09(2) 0.042(17) 0.10(2) -0.006(16) 0.028(18) 0.017(16)
C4 0.046(15) 0.070(19) 0.062(17) -0.009(15) -0.006(12) 0.024(15)
C8 0.072(19) 0.056(18) 0.066(18) 0.005(14) 0.000(14) 0.000(14)

loop_
_atom_type_symbol
_atom_type_description
_atom_type_scat_dispersion_real
_atom_type_scat_dispersion_imag
_atom_type_scat_source
C C 0.0033 0.0016 'International Tables Vol C Tables 4.2.6.8 and 6.1.1.4'
H H 0.0000 0.0000 'International Tables Vol C Tables 4.2.6.8 and 6.1.1.4'
O O 0.0106 0.0060 'International Tables Vol C Tables 4.2.6.8 and 6.1.1.4'
Br Br -0.2901 2.4595 'International Tables Vol C Tables 4.2.6.8 and 6.1.1.4'
P P 0.1023 0.0942 'International Tables Vol C Tables 4.2.6.8 and 6.1.1.4'

loop_
_geom_angle_atom_site_label_1
_geom_angle_atom_site_label_2
_geom_angle_atom_site_label_3
_geom_angle
O1 P1 O2 119.0(8)
O1 P1 C1 112.6(10)
O2 P1 C1 106.8(10)
O1 P1 C12 112.9(11)
O2 P1 C12 96.7(10)
C1 P1 C12 107.2(10)
C10 O2 P1 127.7(13)
C9 C10 O2 109.7(17)
C9 C10 C7 112(2)
O2 C10 C7 111(2)
C9 C10 C8 112(2)
O2 C10 C8 101.3(18)
C7 C10 C8 110(2)
C17 C16 C15 121(2)
C17 C16 Br1 119.6(17)
C15 C16 Br1 119.3(17)
C14 C13 C18 116(2)
C14 C13 C12 123(2)
C18 C13 C12 121(2)
C13 C14 C15 121(2)
C6 C1 C2 114(2)
C6 C1 P1 122.1(15)
C2 C1 P1 123.5(18)
C5 C6 C1 121(2)
C2 C3 C4 117(2)
C17 C18 C13 123(2)
C6 C5 C4 122(2)
C3 C2 C1 124(2)
O3 C12 C13 108.6(18)
O3 C12 C11 110.2(19)
C13 C12 C11 113(2)
O3 C12 P1 106.4(16)
C13 C12 P1 108.7(14)
C11 C12 P1 109.2(17)
C16 C15 C14 118(2)
C16 C17 C18 120(2)
C5 C4 C3 120(2)

loop_
_geom_bond_atom_site_label_1
_geom_bond_atom_site_label_2
_geom_bond_distance
Br1 C16 1.93(2)
P1 O1 1.509(16)
P1 O2 1.586(15)
P1 C1 1.71(2)
P1 C12 1.86(2)
O2 C10 1.48(2)
O3 C12 1.44(3)
C10 C9 1.46(3)
C10 C7 1.50(3)
C10 C8 1.54(3)
C16 C17 1.35(3)
C16 C15 1.35(3)
C13 C14 1.37(3)
C13 C18 1.40(3)
C13 C12 1.47(3)
C14 C15 1.43(4)
C11 C12 1.51(3)
C1 C6 1.43(3)
C1 C2 1.45(3)
C6 C5 1.36(3)
C3 C2 1.38(3)
C3 C4 1.40(4)
C18 C17 1.35(3)
C5 C4 1.38(3)
